data_4022789
loop_
_publ_author_name
'Devarajulu Sureshkumar'
'Thanikachalam Gunasundari'
'Venkataraman Ganesh'
'Srinivasan Chandrasekaran'

_publ_section_title
;
 Regio- and Stereospecific Synthesis of \b-Sulfonamidodisulfides
 and \b-Sulfonamidosulfides from Aziridines using Tetrathiomolybdate
 as a Sulfur Transfer Reagent
;
_journal_name_full 'Journal of Organic Chemistry'
_journal_page_first 2106
_journal_page_last 2117
_journal_paper_doi 10.1021/jo0624389
_journal_volume 72
_journal_year 2007
_chemical_formula_moiety 'C18 H20 Cl N O2 S2'
_chemical_formula_sum 'C18 H20 Cl N O2 S2'
_chemical_formula_weight 381.92
_chemical_melting_point 445.15
_chemical_name_common beta-aminosulfie
_chemical_name_systematic
;
 ?
;
_space_group_IT_number 2
_symmetry_cell_setting triclinic
_symmetry_space_group_name_Hall '-P 1'
_symmetry_space_group_name_H-M 'P -1'
_atom_sites_solution_hydrogens geom
_atom_sites_solution_primary direct
_atom_sites_solution_secondary difmap
_audit_creation_method SHELXL-97
_cell_angle_alpha 95.399(3)
_cell_angle_beta 103.227(3)
_cell_angle_gamma 111.406(3)
_cell_formula_units_Z 2
_cell_length_a 9.3282(19)
_cell_length_b 9.979(2)
_cell_length_c 11.563(2)
_cell_measurement_temperature 296(2)
_cell_measurement_theta_max 25.00
_cell_measurement_theta_min 1.84
_cell_volume 956.6(3)
_computing_cell_refinement SMART
_computing_data_collection 'SMART (Bruker, 1998)'
_computing_data_reduction 'SAINT (Bruker, 1998)'
_computing_molecular_graphics 'Ortep-3 for Windows (Farrugia, 1997) and CAMERON (Watkin et al., 1993)'
_computing_publication_material 'PLATON (Spek, 2003)'
_computing_structure_refinement 'SHELXL-97 (Sheldrick, 1997)'
_computing_structure_solution 'SIR92 (Altomare et al., 1993)'
_diffrn_ambient_temperature 296(2)
_diffrn_measured_fraction_theta_full 0.992
_diffrn_measured_fraction_theta_max 0.992
_diffrn_measurement_device_type 'Bruker SMART CCD area detector'
_diffrn_measurement_method '\f and \w scans'
_diffrn_radiation_monochromator graphite
_diffrn_radiation_source 'fine-focus sealed tube'
_diffrn_radiation_type MoK\a
_diffrn_radiation_wavelength 0.71073
_diffrn_reflns_av_R_equivalents 0.0462
_diffrn_reflns_av_sigmaI/netI 0.0900
_diffrn_reflns_limit_h_max 11
_diffrn_reflns_limit_h_min -11
_diffrn_reflns_limit_k_max 11
_diffrn_reflns_limit_k_min -11
_diffrn_reflns_limit_l_max 13
_diffrn_reflns_limit_l_min -13
_diffrn_reflns_number 6844
_diffrn_reflns_theta_full 25.00
_diffrn_reflns_theta_max 24.99
_diffrn_reflns_theta_min 1.84
_exptl_absorpt_coefficient_mu 0.428
_exptl_absorpt_correction_T_max 0.9707
_exptl_absorpt_correction_T_min 0.9505
_exptl_absorpt_correction_type multi-scan
_exptl_absorpt_process_details '(SADABS; Sheldrick, 1997)'
_exptl_crystal_colour colorless
_exptl_crystal_density_diffrn 1.326
_exptl_crystal_density_method 'not measured'
_exptl_crystal_description block
_exptl_crystal_F_000 400
_exptl_crystal_size_max 0.12
_exptl_crystal_size_mid 0.08
_exptl_crystal_size_min 0.07
_refine_diff_density_max 1.230
_refine_diff_density_min -0.352
_refine_diff_density_rms 0.102
_refine_ls_extinction_method none
_refine_ls_goodness_of_fit_ref 1.219
_refine_ls_hydrogen_treatment refall
_refine_ls_matrix_type full
_refine_ls_number_parameters 217
_refine_ls_number_reflns 3329
_refine_ls_number_restraints 0
_refine_ls_restrained_S_all 1.219
_refine_ls_R_factor_all 0.2155
_refine_ls_R_factor_gt 0.1660
_refine_ls_shift/su_max 0.000
_refine_ls_shift/su_mean 0.000
_refine_ls_structure_factor_coef Fsqd
_refine_ls_weighting_details 'calc w=1/[\s^2^(Fo^2^)+(0.1283P)^2^+3.9614P] where P=(Fo^2^+2Fc^2^)/3'
_refine_ls_weighting_scheme calc
_refine_ls_wR_factor_gt 0.3387
_refine_ls_wR_factor_ref 0.3650
_reflns_number_gt 2258
_reflns_number_total 3329
_reflns_threshold_expression I>2sigma(I)
_cod_data_source_file jo0624389si20070101_074737_09.cif
_cod_data_source_block compound32
_cod_depositor_comments
;
The following automatic conversions were performed:
'_symmetry_cell_setting' value 'Triclinic' changed to 'triclinic'
according to '/home/saulius/struct/CIF-dictionaries/cif_core.dic'
dictionary named 'cif_core.dic' version 2.4.1 from 2010-06-29.

Automatic conversion script
Id: cif_fix_enum 1527 2010-12-29 10:47:43Z saulius 

The following automatic conversions were performed:

'_chemical_melting_point' value '172 deg' was changed to '445.15' -
it was converted from degrees Celsius(C) to Kelvins(K).

Automatic conversion script
Id: cif_fix_values 1646 2011-03-28 12:23:43Z adriana 
;
_cod_database_code 4022789

loop_
_symmetry_equiv_pos_as_xyz
'x, y, z'
'-x, -y, -z'

loop_
_atom_site_label
_atom_site_type_symbol
_atom_site_fract_x
_atom_site_fract_y
_atom_site_fract_z
_atom_site_U_iso_or_equiv
_atom_site_adp_type
_atom_site_occupancy
_atom_site_symmetry_multiplicity
_atom_site_calc_flag
_atom_site_refinement_flags
S2 S 1.0134(3) 0.1908(3) 0.1326(2) 0.0463(7) Uani 1 1 d .
Cl1 Cl 0.7230(5) 0.4692(5) 0.5415(3) 0.1122(15) Uani 1 1 d .
S1 S 0.6132(5) 0.3883(4) -0.0232(3) 0.0924(13) Uani 1 1 d .
O1 O 1.0589(8) 0.3409(7) 0.1745(7) 0.064(2) Uani 1 1 d .
O2 O 1.1324(8) 0.1380(8) 0.1169(7) 0.069(2) Uani 1 1 d .
N1 N 0.8827(9) 0.1426(9) 0.0019(7) 0.051(2) Uani 1 1 d .
H1 H 0.8989 0.0994 -0.0588 0.061 Uiso 1 1 calc R
C2 C 0.7326(11) 0.1721(11) -0.0157(9) 0.050(3) Uani 1 1 d .
H2 H 0.6978 0.1692 0.0582 0.061 Uiso 1 1 calc R
C9 C 0.6969(14) 0.4509(13) 0.3852(10) 0.064(3) Uani 1 1 d .
C11 C 0.5274(14) 0.3682(13) 0.1881(11) 0.066(3) Uani 1 1 d .
H11 H 0.4240 0.3221 0.1356 0.079 Uiso 1 1 calc R
C6 C 0.6533(16) 0.4165(12) 0.1408(10) 0.064(3) Uani 1 1 d .
C12 C 0.9177(11) 0.0926(11) 0.2316(8) 0.047(2) Uani 1 1 d .
C13 C 0.8606(15) -0.0582(14) 0.2155(12) 0.076(3) Uani 1 1 d .
H13 H 0.8687 -0.1120 0.1489 0.091 Uiso 1 1 calc R
C15 C 0.7776(14) -0.0576(15) 0.3974(10) 0.067(3) Uani 1 1 d .
C17 C 0.8984(15) 0.1706(13) 0.3283(11) 0.074(3) Uani 1 1 d .
H17 H 0.9285 0.2717 0.3387 0.089 Uiso 1 1 calc R
C3 C 0.6043(12) 0.0610(12) -0.1200(10) 0.062(3) Uani 1 1 d .
H3A H 0.4990 0.0575 -0.1201 0.075 Uiso 1 1 calc R
H3B H 0.6043 -0.0361 -0.1186 0.075 Uiso 1 1 calc R
C7 C 0.8040(14) 0.4883(13) 0.2192(13) 0.072(3) Uani 1 1 d .
H7 H 0.8920 0.5254 0.1891 0.086 Uiso 1 1 calc R
C10 C 0.5466(14) 0.3844(13) 0.3064(12) 0.072(3) Uani 1 1 d .
H10 H 0.4575 0.3505 0.3357 0.087 Uiso 1 1 calc R
C1 C 0.7647(14) 0.3197(13) -0.0520(11) 0.069(3) Uani 1 1 d .
H1A H 0.8748 0.3907 -0.0120 0.083 Uiso 1 1 calc R
C8 C 0.8259(14) 0.5060(13) 0.3416(14) 0.083(4) Uani 1 1 d .
H8 H 0.9284 0.5553 0.3947 0.099 Uiso 1 1 calc R
C4 C 0.6534(18) 0.1195(19) -0.2293(11) 0.108(6) Uani 1 1 d .
H4A H 0.7290 0.0829 -0.2505 0.129 Uiso 1 1 calc R
H4B H 0.5603 0.0906 -0.2991 0.129 Uiso 1 1 calc R
C16 C 0.8319(16) 0.0911(15) 0.4088(12) 0.085(4) Uani 1 1 d .
H16 H 0.8238 0.1436 0.4761 0.102 Uiso 1 1 calc R
C14 C 0.7914(16) -0.1298(14) 0.2981(13) 0.083(4) Uani 1 1 d .
H14 H 0.7528 -0.2317 0.2849 0.099 Uiso 1 1 calc R
C18 C 0.7061(18) -0.1392(17) 0.4848(12) 0.104(5) Uani 1 1 d .
H18A H 0.6765 -0.2422 0.4585 0.156 Uiso 1 1 calc R
H18B H 0.6125 -0.1222 0.4891 0.156 Uiso 1 1 calc R
H18C H 0.7831 -0.1060 0.5633 0.156 Uiso 1 1 calc R
C5 C 0.7314(18) 0.2863(17) -0.1875(13) 0.099(5) Uani 1 1 d .
H5A H 0.8307 0.3265 -0.2096 0.119 Uiso 1 1 calc R
H5B H 0.6599 0.3298 -0.2257 0.119 Uiso 1 1 calc R

loop_
_atom_site_aniso_label
_atom_site_aniso_U_11
_atom_site_aniso_U_22
_atom_site_aniso_U_33
_atom_site_aniso_U_23
_atom_site_aniso_U_13
_atom_site_aniso_U_12
S2 0.0332(12) 0.0401(14) 0.0582(16) -0.0064(11) 0.0091(11) 0.0127(10)
Cl1 0.127(3) 0.148(4) 0.068(2) 0.019(2) 0.021(2) 0.066(3)
S1 0.106(3) 0.107(3) 0.096(3) 0.039(2) 0.024(2) 0.075(2)
O1 0.056(4) 0.052(4) 0.073(5) 0.000(4) 0.021(4) 0.011(3)
O2 0.037(4) 0.074(5) 0.086(5) -0.010(4) 0.010(4) 0.021(4)
N1 0.042(4) 0.063(5) 0.047(5) 0.000(4) 0.015(4) 0.021(4)
C2 0.047(6) 0.056(6) 0.064(7) 0.033(5) 0.032(5) 0.023(5)
C9 0.059(7) 0.068(8) 0.057(7) 0.013(6) 0.005(6) 0.023(6)
C11 0.059(7) 0.078(8) 0.063(8) 0.025(6) 0.014(6) 0.030(6)
C6 0.098(9) 0.063(7) 0.066(7) 0.022(6) 0.043(7) 0.055(7)
C12 0.042(5) 0.052(6) 0.043(6) 0.001(5) -0.008(4) 0.029(5)
C13 0.085(9) 0.066(8) 0.080(9) 0.000(7) 0.020(7) 0.041(7)
C15 0.070(8) 0.087(9) 0.048(7) 0.019(7) 0.009(6) 0.040(7)
C17 0.090(9) 0.046(7) 0.083(9) 0.003(6) 0.034(7) 0.019(6)
C3 0.045(6) 0.059(7) 0.079(8) 0.008(6) 0.013(6) 0.020(5)
C7 0.052(7) 0.077(9) 0.087(10) 0.012(7) 0.030(7) 0.021(6)
C10 0.070(8) 0.075(8) 0.085(9) 0.037(7) 0.043(7) 0.026(7)
C1 0.071(8) 0.071(8) 0.079(8) 0.030(6) 0.044(7) 0.026(6)
C8 0.048(7) 0.062(8) 0.116(12) -0.013(8) 0.002(7) 0.019(6)
C4 0.090(10) 0.171(17) 0.053(8) -0.018(9) -0.009(7) 0.069(11)
C16 0.098(10) 0.076(9) 0.078(9) 0.004(7) 0.028(8) 0.031(8)
C14 0.085(9) 0.060(8) 0.100(11) 0.029(8) 0.019(8) 0.026(7)
C18 0.124(12) 0.117(12) 0.074(9) 0.049(9) 0.020(9) 0.047(10)
C5 0.100(11) 0.106(12) 0.085(10) 0.025(9) 0.055(9) 0.014(9)

loop_
_atom_type_symbol
_atom_type_description
_atom_type_scat_dispersion_real
_atom_type_scat_dispersion_imag
_atom_type_scat_source
C C 0.0033 0.0016 'International Tables Vol C Tables 4.2.6.8 and 6.1.1.4'
H H 0.0000 0.0000 'International Tables Vol C Tables 4.2.6.8 and 6.1.1.4'
N N 0.0061 0.0033 'International Tables Vol C Tables 4.2.6.8 and 6.1.1.4'
O O 0.0106 0.0060 'International Tables Vol C Tables 4.2.6.8 and 6.1.1.4'
S S 0.1246 0.1234 'International Tables Vol C Tables 4.2.6.8 and 6.1.1.4'
Cl Cl 0.1484 0.1585 'International Tables Vol C Tables 4.2.6.8 and 6.1.1.4'

loop_
_geom_angle_atom_site_label_1
_geom_angle_atom_site_label_2
_geom_angle_atom_site_label_3
_geom_angle
O1 S2 O2 119.5(4)
O1 S2 N1 108.4(4)
O2 S2 N1 105.5(4)
O1 S2 C12 108.4(4)
O2 S2 C12 107.2(4)
N1 S2 C12 107.2(4)
C6 S1 C1 103.7(5)
C2 N1 S2 121.0(6)
C2 N1 H1 119.5
S2 N1 H1 119.5
C3 C2 N1 108.8(8)
C3 C2 C1 106.2(9)
N1 C2 C1 108.9(8)
C3 C2 H2 110.9
N1 C2 H2 110.9
C1 C2 H2 110.9
C8 C9 C10 119.6(11)
C8 C9 Cl1 120.3(10)
C10 C9 Cl1 120.1(9)
C10 C11 C6 122.2(12)
C10 C11 H11 118.9
C6 C11 H11 118.9
C11 C6 C7 118.2(11)
C11 C6 S1 118.6(10)
C7 C6 S1 123.2(9)
C13 C12 C17 119.2(11)
C13 C12 S2 122.4(8)
C17 C12 S2 118.4(8)
C12 C13 C14 120.2(11)
C12 C13 H13 119.9
C14 C13 H13 119.9
C14 C15 C16 115.4(12)
C14 C15 C18 120.6(13)
C16 C15 C18 124.0(12)
C12 C17 C16 117.0(11)
C12 C17 H17 121.5
C16 C17 H17 121.5
C2 C3 C4 102.2(9)
C2 C3 H3A 111.3
C4 C3 H3A 111.3
C2 C3 H3B 111.3
C4 C3 H3B 111.3
H3A C3 H3B 109.2
C6 C7 C8 120.3(11)
C6 C7 H7 119.9
C8 C7 H7 119.9
C11 C10 C9 120.0(11)
C11 C10 H10 120.0
C9 C10 H10 120.0
C5 C1 C2 104.2(10)
C5 C1 S1 106.1(9)
C2 C1 S1 109.8(7)
C5 C1 H1A 112.1
C2 C1 H1A 112.1
S1 C1 H1A 112.1
C9 C8 C7 119.7(11)
C9 C8 H8 120.2
C7 C8 H8 120.2
C5 C4 C3 104.6(10)
C5 C4 H4A 110.8
C3 C4 H4A 110.8
C5 C4 H4B 110.8
C3 C4 H4B 110.8
H4A C4 H4B 108.9
C15 C16 C17 125.4(12)
C15 C16 H16 117.3
C17 C16 H16 117.3
C15 C14 C13 122.7(12)
C15 C14 H14 118.7
C13 C14 H14 118.7
C15 C18 H18A 109.5
C15 C18 H18B 109.5
H18A C18 H18B 109.5
C15 C18 H18C 109.5
H18A C18 H18C 109.5
H18B C18 H18C 109.5
C1 C5 C4 107.9(11)
C1 C5 H5A 110.1
C4 C5 H5A 110.1
C1 C5 H5B 110.1
C4 C5 H5B 110.1
H5A C5 H5B 108.4

loop_
_geom_bond_atom_site_label_1
_geom_bond_atom_site_label_2
_geom_bond_distance
S2 O1 1.401(7)
S2 O2 1.430(7)
S2 N1 1.610(8)
S2 C12 1.763(11)
Cl1 C9 1.750(12)
S1 C6 1.820(12)
S1 C1 1.859(11)
N1 C2 1.507(11)
N1 H1 0.8600
C2 C3 1.495(14)
C2 C1 1.513(14)
C2 H2 0.9800
C9 C8 1.361(16)
C9 C10 1.363(16)
C11 C10 1.325(15)
C11 C6 1.357(15)
C11 H11 0.9300
C6 C7 1.367(16)
C12 C13 1.379(15)
C12 C17 1.385(14)
C13 C14 1.383(17)
C13 H13 0.9300
C15 C14 1.354(17)
C15 C16 1.364(17)
C15 C18 1.481(17)
C17 C16 1.388(17)
C17 H17 0.9300
C3 C4 1.535(18)
C3 H3A 0.9700
C3 H3B 0.9700
C7 C8 1.368(17)
C7 H7 0.9300
C10 H10 0.9300
C1 C5 1.506(17)
C1 H1A 0.9800
C8 H8 0.9300
C4 C5 1.53(2)
C4 H4A 0.9700
C4 H4B 0.9700
C16 H16 0.9300
C14 H14 0.9300
C18 H18A 0.9600
C18 H18B 0.9600
C18 H18C 0.9600
C5 H5A 0.9700
C5 H5B 0.9700

loop_
_geom_torsion_atom_site_label_1
_geom_torsion_atom_site_label_2
_geom_torsion_atom_site_label_3
_geom_torsion_atom_site_label_4
_geom_torsion
O1 S2 N1 C2 -54.4(8)
O2 S2 N1 C2 176.5(7)
C12 S2 N1 C2 62.5(8)
S2 N1 C2 C3 -153.6(7)
S2 N1 C2 C1 91.1(9)
C10 C11 C6 C7 -2.1(17)
C10 C11 C6 S1 179.9(9)
C1 S1 C6 C11 -134.9(9)
C1 S1 C6 C7 47.3(11)
O1 S2 C12 C13 -179.1(8)
O2 S2 C12 C13 -48.9(9)
N1 S2 C12 C13 64.0(9)
O1 S2 C12 C17 1.5(10)
O2 S2 C12 C17 131.7(9)
N1 S2 C12 C17 -115.4(9)
C17 C12 C13 C14 -2.8(17)
S2 C12 C13 C14 177.8(9)
C13 C12 C17 C16 4.6(17)
S2 C12 C17 C16 -176.0(9)
N1 C2 C3 C4 -77.6(10)
C1 C2 C3 C4 39.5(10)
C11 C6 C7 C8 2.1(17)
S1 C6 C7 C8 179.9(9)
C6 C11 C10 C9 -0.3(18)
C8 C9 C10 C11 2.9(18)
Cl1 C9 C10 C11 -178.7(9)
C3 C2 C1 C5 -30.9(11)
N1 C2 C1 C5 86.1(11)
C3 C2 C1 S1 82.4(9)
N1 C2 C1 S1 -160.6(7)
C6 S1 C1 C5 177.0(8)
C6 S1 C1 C2 64.9(9)
C10 C9 C8 C7 -2.8(18)
Cl1 C9 C8 C7 178.7(9)
C6 C7 C8 C9 0.4(18)
C2 C3 C4 C5 -32.4(12)
C14 C15 C16 C17 0(2)
C18 C15 C16 C17 -179.5(12)
C12 C17 C16 C15 -3(2)
C16 C15 C14 C13 2.1(19)
C18 C15 C14 C13 -178.4(12)
C12 C13 C14 C15 -0.6(19)
C2 C1 C5 C4 9.7(14)
S1 C1 C5 C4 -106.2(11)
C3 C4 C5 C1 14.1(14)
